data_4081832
loop_
_publ_author_name
'Teramoto, Yuichi'
'Kubo, Kazuyuki'
'Kume, Shoko'
'Mizuta, Tsutomu'

_publ_section_title
;
 Formation of a Hexacarbonyl Diiron Complex Having a
 Naphthalene-1,8-bis(phenylphosphido) Bridge and the Electrochemical
 Behavior of Its Derivatives
;
_journal_issue 23
_journal_name_full Organometallics
_journal_page_first 7014
_journal_paper_doi 10.1021/om4006142
_journal_volume 32
_journal_year 2013
_chemical_formula_sum 'C48 H32 Fe2 O4 P4'
_chemical_formula_weight 908.32
_chemical_name_systematic
; 
 ? 
;
_space_group_IT_number 11
_symmetry_cell_setting monoclinic
_symmetry_space_group_name_Hall '-P 2yb'
_symmetry_space_group_name_H-M 'P 1 21/m 1'
_atom_sites_solution_hydrogens geom
_atom_sites_solution_primary direct
_atom_sites_solution_secondary difmap
_audit_creation_method SHELXL-97
_cell_angle_alpha 90.00
_cell_angle_beta 101.8200(10)
_cell_angle_gamma 90.00
_cell_formula_units_Z 2
_cell_length_a 10.9048(9)
_cell_length_b 15.8660(13)
_cell_length_c 12.1558(10)
_cell_measurement_reflns_used 4701
_cell_measurement_temperature 173
_cell_measurement_theta_max 28.37
_cell_measurement_theta_min 2.29
_cell_volume 2058.5(3)
_computing_cell_refinement 'Bruker SAINT'
_computing_data_collection 'Bruker APEX2'
_computing_data_reduction 'Bruker SAINT'
_computing_molecular_graphics 'Bruker SHELXTL'
_computing_publication_material 'Bruker SHELXTL'
_computing_structure_refinement 'SHELXL-97 (Sheldrick, 2008)'
_computing_structure_solution 'SHELXS-97 (Sheldrick, 2008)'
_diffrn_ambient_temperature 173
_diffrn_detector_area_resol_mean 8.333
_diffrn_measured_fraction_theta_full 0.981
_diffrn_measured_fraction_theta_max 0.981
_diffrn_measurement_device_type 'Bruker APEX-II CCD'
_diffrn_measurement_method '\f and \w scans'
_diffrn_radiation_monochromator graphite
_diffrn_radiation_source 'fine-focus sealed tube'
_diffrn_radiation_type MoK\a
_diffrn_radiation_wavelength 0.71073
_diffrn_reflns_av_R_equivalents 0.0272
_diffrn_reflns_av_sigmaI/netI 0.0351
_diffrn_reflns_limit_h_max 14
_diffrn_reflns_limit_h_min -9
_diffrn_reflns_limit_k_max 20
_diffrn_reflns_limit_k_min -18
_diffrn_reflns_limit_l_max 15
_diffrn_reflns_limit_l_min -15
_diffrn_reflns_number 12229
_diffrn_reflns_theta_full 27.87
_diffrn_reflns_theta_max 27.87
_diffrn_reflns_theta_min 1.71
_exptl_absorpt_coefficient_mu 0.906
_exptl_absorpt_correction_T_max 0.9149
_exptl_absorpt_correction_T_min 0.8913
_exptl_absorpt_correction_type empirical
_exptl_absorpt_process_details
; 
 SADABS Sheldrick 1996 
;
_exptl_crystal_colour 'dark green'
_exptl_crystal_density_diffrn 1.465
_exptl_crystal_density_method 'not measured'
_exptl_crystal_description block
_exptl_crystal_F_000 928
_exptl_crystal_size_max 0.13
_exptl_crystal_size_mid 0.13
_exptl_crystal_size_min 0.10
_refine_diff_density_max 0.465
_refine_diff_density_min -0.249
_refine_diff_density_rms 0.058
_refine_ls_extinction_method none
_refine_ls_goodness_of_fit_ref 1.045
_refine_ls_hydrogen_treatment constr
_refine_ls_matrix_type full
_refine_ls_number_parameters 277
_refine_ls_number_reflns 4989
_refine_ls_number_restraints 0
_refine_ls_restrained_S_all 1.045
_refine_ls_R_factor_all 0.0426
_refine_ls_R_factor_gt 0.0331
_refine_ls_shift/su_max 0.001
_refine_ls_shift/su_mean 0.000
_refine_ls_structure_factor_coef Fsqd
_refine_ls_weighting_details 'calc w=1/[\s^2^(Fo^2^)+(0.0445P)^2^+0.4059P] where P=(Fo^2^+2Fc^2^)/3'
_refine_ls_weighting_scheme calc
_refine_ls_wR_factor_gt 0.0813
_refine_ls_wR_factor_ref 0.0867
_reflns_number_gt 4196
_reflns_number_total 4989
_reflns_threshold_expression >2sigma(I)
_cod_data_source_file om4006142_si_002.cif
_cod_data_source_block 20100820teramoto072_rtry
_cod_depositor_comments
;
The following automatic conversions were performed:

'_symmetry_cell_setting' value 'Monoclinic' changed to 'monoclinic'
according to /home/saulius/struct/CIF-dictionaries/cif_core.dic
dictionary named 'cif_core.dic' version 2.4.2 from 2011-04-26.

Automatic conversion script
Id: cif_fix_values 1891 2012-01-12 08:04:46Z andrius 
;
_cod_original_sg_symbol_H-M P2(1)/m
_cod_database_code 4081832

loop_
_symmetry_equiv_pos_as_xyz
'x, y, z'
'-x, y+1/2, -z'
'-x, -y, -z'
'x, -y-1/2, z'

loop_
_atom_site_label
_atom_site_type_symbol
_atom_site_fract_x
_atom_site_fract_y
_atom_site_fract_z
_atom_site_U_iso_or_equiv
_atom_site_adp_type
_atom_site_occupancy
_atom_site_symmetry_multiplicity
_atom_site_calc_flag
_atom_site_refinement_flags
Fe1 Fe 0.85440(3) 0.2500 0.14456(3) 0.02115(10) Uani 1 2 d S
Fe2 Fe 0.80557(3) 0.2500 0.35173(3) 0.02467(10) Uani 1 2 d S
P1 P 0.92724(4) 0.16350(3) 0.27714(4) 0.02370(11) Uani 1 1 d .
P2 P 0.69153(4) 0.18124(3) 0.04101(3) 0.02164(11) Uani 1 1 d .
C1 C 1.09293(16) 0.16986(13) 0.34370(14) 0.0276(4) Uani 1 1 d .
C2 C 1.16197(18) 0.09671(15) 0.36890(17) 0.0378(5) Uani 1 1 d .
H1 H 1.1217 0.0438 0.3519 0.045 Uiso 1 1 calc R
C3 C 1.2906(2) 0.09848(17) 0.41916(19) 0.0483(6) Uani 1 1 d .
H2 H 1.3358 0.0473 0.4359 0.058 Uiso 1 1 calc R
C4 C 1.34928(18) 0.17314(16) 0.44347(17) 0.0425(5) Uani 1 1 d .
H3 H 1.4359 0.1740 0.4773 0.051 Uiso 1 1 calc R
C5 C 1.2839(2) 0.2500 0.4195(2) 0.0347(7) Uani 1 2 d S
C6 C 1.1533(2) 0.2500 0.36897(19) 0.0274(6) Uani 1 2 d S
C7 C 0.89733(17) 0.05063(13) 0.25997(15) 0.0309(4) Uani 1 1 d .
C8 C 0.8967(2) 0.01406(14) 0.15556(18) 0.0422(5) Uani 1 1 d .
H4 H 0.9128 0.0478 0.0955 0.051 Uiso 1 1 calc R
C9 C 0.8726(3) -0.07117(17) 0.1391(2) 0.0634(8) Uani 1 1 d .
H5 H 0.8713 -0.0959 0.0677 0.076 Uiso 1 1 calc R
C10 C 0.8505(3) -0.11996(18) 0.2265(3) 0.0743(9) Uani 1 1 d .
H6 H 0.8336 -0.1784 0.2152 0.089 Uiso 1 1 calc R
C11 C 0.8526(3) -0.08502(17) 0.3297(3) 0.0652(8) Uani 1 1 d .
H7 H 0.8382 -0.1194 0.3898 0.078 Uiso 1 1 calc R
C12 C 0.8756(2) -0.00015(15) 0.3471(2) 0.0451(5) Uani 1 1 d .
H8 H 0.8767 0.0237 0.4190 0.054 Uiso 1 1 calc R
C13 C 0.9679(2) 0.2500 0.0623(2) 0.0278(5) Uani 1 2 d S
C14 C 0.8894(2) 0.2500 0.4934(2) 0.0325(6) Uani 1 2 d S
C15 C 0.69313(17) 0.16792(14) 0.35382(15) 0.0328(4) Uani 1 1 d .
C16 C 0.54000(15) 0.17193(12) 0.08024(14) 0.0231(4) Uani 1 1 d .
C17 C 0.48498(17) 0.09687(12) 0.09891(15) 0.0286(4) Uani 1 1 d .
H9 H 0.5247 0.0450 0.0888 0.034 Uiso 1 1 calc R
C18 C 0.36869(17) 0.09741(13) 0.13338(16) 0.0328(4) Uani 1 1 d .
H10 H 0.3303 0.0455 0.1459 0.039 Uiso 1 1 calc R
C19 C 0.31116(17) 0.17136(13) 0.14883(15) 0.0327(4) Uani 1 1 d .
H11 H 0.2326 0.1702 0.1712 0.039 Uiso 1 1 calc R
C20 C 0.3661(2) 0.2500 0.13226(19) 0.0257(5) Uani 1 2 d S
C21 C 0.4827(2) 0.2500 0.09701(19) 0.0229(5) Uani 1 2 d S
C22 C 0.66933(17) 0.14604(12) -0.10380(14) 0.0262(4) Uani 1 1 d .
C23 C 0.55054(19) 0.13295(14) -0.16969(16) 0.0348(4) Uani 1 1 d .
H12 H 0.4787 0.1367 -0.1370 0.042 Uiso 1 1 calc R
C24 C 0.5369(2) 0.11441(16) -0.28316(17) 0.0480(6) Uani 1 1 d .
H13 H 0.4560 0.1044 -0.3278 0.058 Uiso 1 1 calc R
C25 C 0.6414(3) 0.11051(16) -0.33104(17) 0.0505(6) Uani 1 1 d .
H14 H 0.6316 0.1003 -0.4094 0.061 Uiso 1 1 calc R
C26 C 0.7594(2) 0.12132(15) -0.26603(18) 0.0447(5) Uani 1 1 d .
H15 H 0.8309 0.1171 -0.2992 0.054 Uiso 1 1 calc R
C27 C 0.77420(19) 0.13841(13) -0.15225(16) 0.0339(4) Uani 1 1 d .
H16 H 0.8558 0.1449 -0.1072 0.041 Uiso 1 1 calc R
O1 O 1.04677(17) 0.2500 0.01036(17) 0.0407(5) Uani 1 2 d S
O2 O 0.9461(2) 0.2500 0.58379(17) 0.0515(6) Uani 1 2 d S
O3 O 0.62226(14) 0.11556(11) 0.36049(13) 0.0474(4) Uani 1 1 d .

loop_
_atom_site_aniso_label
_atom_site_aniso_U_11
_atom_site_aniso_U_22
_atom_site_aniso_U_33
_atom_site_aniso_U_23
_atom_site_aniso_U_13
_atom_site_aniso_U_12
Fe1 0.01914(17) 0.0244(2) 0.01935(17) 0.000 0.00267(13) 0.000
Fe2 0.02157(18) 0.0319(2) 0.02081(17) 0.000 0.00497(13) 0.000
P1 0.0228(2) 0.0263(3) 0.0215(2) 0.00147(18) 0.00335(17) 0.00062(17)
P2 0.0215(2) 0.0231(2) 0.0201(2) -0.00109(17) 0.00367(16) 0.00092(16)
C1 0.0243(8) 0.0368(11) 0.0213(8) 0.0034(7) 0.0037(7) 0.0041(7)
C2 0.0345(10) 0.0404(13) 0.0364(10) 0.0041(9) 0.0028(8) 0.0077(9)
C3 0.0359(11) 0.0566(16) 0.0484(13) 0.0089(11) -0.0008(10) 0.0184(11)
C4 0.0243(9) 0.0666(17) 0.0338(10) 0.0055(10) -0.0007(8) 0.0103(9)
C5 0.0230(12) 0.059(2) 0.0212(12) 0.000 0.0026(10) 0.000
C6 0.0224(12) 0.0399(16) 0.0194(11) 0.000 0.0032(9) 0.000
C7 0.0299(9) 0.0259(10) 0.0344(10) 0.0029(8) 0.0008(7) 0.0027(7)
C8 0.0505(12) 0.0330(12) 0.0386(11) -0.0021(9) -0.0015(9) 0.0100(10)
C9 0.0790(19) 0.0359(15) 0.0634(16) -0.0162(13) -0.0135(14) 0.0135(13)
C10 0.085(2) 0.0261(14) 0.103(2) 0.0025(15) -0.0030(18) -0.0050(13)
C11 0.0792(19) 0.0352(16) 0.084(2) 0.0173(14) 0.0232(16) -0.0016(13)
C12 0.0518(13) 0.0365(13) 0.0482(12) 0.0100(10) 0.0127(10) 0.0005(10)
C13 0.0244(12) 0.0317(15) 0.0250(12) 0.000 -0.0001(10) 0.000
C14 0.0305(13) 0.0410(17) 0.0261(13) 0.000 0.0056(11) 0.000
C15 0.0289(9) 0.0443(13) 0.0257(9) 0.0008(8) 0.0067(7) -0.0022(8)
C16 0.0215(8) 0.0276(10) 0.0201(8) -0.0004(7) 0.0040(6) -0.0015(6)
C17 0.0309(9) 0.0265(10) 0.0280(9) -0.0020(7) 0.0051(7) -0.0024(7)
C18 0.0326(10) 0.0335(11) 0.0331(10) 0.0015(8) 0.0087(8) -0.0109(8)
C19 0.0257(9) 0.0432(13) 0.0303(9) 0.0003(8) 0.0082(7) -0.0054(8)
C20 0.0226(11) 0.0346(15) 0.0197(11) 0.000 0.0038(9) 0.000
C21 0.0216(11) 0.0277(14) 0.0189(11) 0.000 0.0030(9) 0.000
C22 0.0351(9) 0.0209(9) 0.0221(8) 0.0002(7) 0.0048(7) 0.0020(7)
C23 0.0363(10) 0.0390(12) 0.0269(9) -0.0026(8) 0.0012(8) 0.0030(8)
C24 0.0538(13) 0.0576(16) 0.0262(10) -0.0050(10) -0.0069(9) 0.0103(11)
C25 0.0793(17) 0.0476(15) 0.0233(10) -0.0014(9) 0.0077(10) 0.0116(12)
C26 0.0638(15) 0.0407(14) 0.0362(11) -0.0037(9) 0.0258(11) 0.0027(11)
C27 0.0396(10) 0.0323(11) 0.0323(9) -0.0044(8) 0.0137(8) -0.0030(8)
O1 0.0266(10) 0.0593(15) 0.0389(11) 0.000 0.0128(8) 0.000
O2 0.0507(13) 0.0708(18) 0.0285(11) 0.000 -0.0023(9) 0.000
O3 0.0404(8) 0.0581(11) 0.0456(9) 0.0008(8) 0.0130(7) -0.0181(7)

loop_
_atom_type_symbol
_atom_type_description
_atom_type_scat_dispersion_real
_atom_type_scat_dispersion_imag
_atom_type_scat_source
C C 0.0033 0.0016 'International Tables Vol C Tables 4.2.6.8 and 6.1.1.4'
H H 0.0000 0.0000 'International Tables Vol C Tables 4.2.6.8 and 6.1.1.4'
Fe Fe 0.3463 0.8444 'International Tables Vol C Tables 4.2.6.8 and 6.1.1.4'
P P 0.1023 0.0942 'International Tables Vol C Tables 4.2.6.8 and 6.1.1.4'
O O 0.0106 0.0060 'International Tables Vol C Tables 4.2.6.8 and 6.1.1.4'

loop_
_geom_angle_atom_site_label_1
_geom_angle_atom_site_label_2
_geom_angle_atom_site_label_3
_geom_angle
_geom_angle_site_symmetry_1
_geom_angle_site_symmetry_3
C13 Fe1 P1 103.55(6) . .
C13 Fe1 P1 103.55(6) . 4_565
P1 Fe1 P1 79.70(3) . 4_565
C13 Fe1 P2 104.60(7) . .
P1 Fe1 P2 103.886(18) . .
P1 Fe1 P2 149.82(2) 4_565 .
C13 Fe1 P2 104.60(7) . 4_565
P1 Fe1 P2 149.82(2) . 4_565
P1 Fe1 P2 103.885(18) 4_565 4_565
P2 Fe1 P2 58.32(2) . 4_565
C13 Fe1 Fe2 147.21(8) . .
P1 Fe1 Fe2 53.636(15) . .
P1 Fe1 Fe2 53.636(15) 4_565 .
P2 Fe1 Fe2 103.944(17) . .
P2 Fe1 Fe2 103.943(17) 4_565 .
C14 Fe2 C15 101.76(8) . .
C14 Fe2 C15 101.75(8) . 4_565
C15 Fe2 C15 93.20(13) . 4_565
C14 Fe2 P1 99.42(7) . .
C15 Fe2 P1 91.40(7) . .
C15 Fe2 P1 156.91(6) 4_565 .
C14 Fe2 P1 99.42(7) . 4_565
C15 Fe2 P1 156.91(6) . 4_565
C15 Fe2 P1 91.39(7) 4_565 4_565
P1 Fe2 P1 76.09(3) . 4_565
C14 Fe2 Fe1 138.56(9) . .
C15 Fe2 Fe1 106.36(6) . .
C15 Fe2 Fe1 106.36(6) 4_565 .
P1 Fe2 Fe1 50.759(14) . .
P1 Fe2 Fe1 50.760(14) 4_565 .
C7 P1 C1 104.04(9) . .
C7 P1 Fe1 120.85(6) . .
C1 P1 Fe1 118.63(6) . .
C7 P1 Fe2 122.96(6) . .
C1 P1 Fe2 113.81(6) . .
Fe1 P1 Fe2 75.605(19) . .
C22 P2 C16 106.36(8) . .
C22 P2 P2 107.92(6) . 4_565
C16 P2 P2 94.66(6) . 4_565
C22 P2 Fe1 128.90(6) . .
C16 P2 Fe1 123.45(6) . .
P2 P2 Fe1 60.839(12) 4_565 .
C2 C1 C6 119.40(17) . .
C2 C1 P1 119.76(16) . .
C6 C1 P1 120.83(14) . .
C1 C2 C3 121.8(2) . .
C1 C2 H1 119.1 . .
C3 C2 H1 119.1 . .
C4 C3 C2 119.8(2) . .
C4 C3 H2 120.1 . .
C2 C3 H2 120.1 . .
C3 C4 C5 121.04(19) . .
C3 C4 H3 119.5 . .
C5 C4 H3 119.5 . .
C4 C5 C4 119.4(3) 4_565 .
C4 C5 C6 120.30(13) 4_565 .
C4 C5 C6 120.30(13) . .
C5 C6 C1 117.65(11) . 4_565
C5 C6 C1 117.65(11) . .
C1 C6 C1 124.7(2) 4_565 .
C12 C7 C8 118.9(2) . .
C12 C7 P1 122.44(16) . .
C8 C7 P1 118.69(16) . .
C9 C8 C7 120.2(2) . .
C9 C8 H4 119.9 . .
C7 C8 H4 119.9 . .
C10 C9 C8 119.7(3) . .
C10 C9 H5 120.1 . .
C8 C9 H5 120.1 . .
C11 C10 C9 120.5(3) . .
C11 C10 H6 119.7 . .
C9 C10 H6 119.7 . .
C10 C11 C12 120.3(3) . .
C10 C11 H7 119.8 . .
C12 C11 H7 119.8 . .
C11 C12 C7 120.3(2) . .
C11 C12 H8 119.9 . .
C7 C12 H8 119.9 . .
O1 C13 Fe1 177.8(2) . .
O2 C14 Fe2 178.3(2) . .
O3 C15 Fe2 176.83(17) . .
C17 C16 C21 120.84(16) . .
C17 C16 P2 124.43(14) . .
C21 C16 P2 114.65(14) . .
C16 C17 C18 119.48(18) . .
C16 C17 H9 120.3 . .
C18 C17 H9 120.3 . .
C19 C18 C17 120.83(18) . .
C19 C18 H10 119.6 . .
C17 C18 H10 119.6 . .
C18 C19 C20 121.28(17) . .
C18 C19 H11 119.4 . .
C20 C19 H11 119.4 . .
C19 C20 C19 123.5(2) 4_565 .
C19 C20 C21 118.24(12) 4_565 .
C19 C20 C21 118.24(12) . .
C16 C21 C16 121.4(2) 4_565 .
C16 C21 C20 119.32(11) 4_565 .
C16 C21 C20 119.32(11) . .
C23 C22 C27 119.41(16) . .
C23 C22 P2 121.83(14) . .
C27 C22 P2 118.57(14) . .
C24 C23 C22 120.05(19) . .
C24 C23 H12 120.0 . .
C22 C23 H12 120.0 . .
C25 C24 C23 119.9(2) . .
C25 C24 H13 120.1 . .
C23 C24 H13 120.1 . .
C26 C25 C24 120.46(19) . .
C26 C25 H14 119.8 . .
C24 C25 H14 119.8 . .
C25 C26 C27 120.1(2) . .
C25 C26 H15 120.0 . .
C27 C26 H15 120.0 . .
C26 C27 C22 120.04(19) . .
C26 C27 H16 120.0 . .
C22 C27 H16 120.0 . .

loop_
_geom_bond_atom_site_label_1
_geom_bond_atom_site_label_2
_geom_bond_distance
_geom_bond_site_symmetry_2
Fe1 C13 1.744(3) .
Fe1 P1 2.1417(5) .
Fe1 P1 2.1418(5) 4_565
Fe1 P2 2.2390(5) .
Fe1 P2 2.2390(5) 4_565
Fe1 Fe2 2.6785(5) .
Fe2 C14 1.777(3) .
Fe2 C15 1.792(2) .
Fe2 C15 1.792(2) 4_565
Fe2 P1 2.2268(5) .
Fe2 P1 2.2269(5) 4_565
P1 C7 1.825(2) .
P1 C1 1.8249(18) .
P2 C22 1.8151(18) .
P2 C16 1.8172(17) .
P2 P2 2.1820(9) 4_565
C1 C2 1.383(3) .
C1 C6 1.436(2) .
C2 C3 1.411(3) .
C2 H1 0.9500 .
C3 C4 1.350(3) .
C3 H2 0.9500 .
C4 C5 1.413(3) .
C4 H3 0.9500 .
C5 C4 1.413(3) 4_565
C5 C6 1.431(3) .
C6 C1 1.436(2) 4_565
C7 C12 1.389(3) .
C7 C8 1.394(3) .
C8 C9 1.384(3) .
C8 H4 0.9500 .
C9 C10 1.376(4) .
C9 H5 0.9500 .
C10 C11 1.367(5) .
C10 H6 0.9500 .
C11 C12 1.378(4) .
C11 H7 0.9500 .
C12 H8 0.9500 .
C13 O1 1.166(3) .
C14 O2 1.145(3) .
C15 O3 1.149(2) .
C16 C17 1.373(3) .
C16 C21 1.421(2) .
C17 C18 1.415(3) .
C17 H9 0.9500 .
C18 C19 1.362(3) .
C18 H10 0.9500 .
C19 C20 1.416(2) .
C19 H11 0.9500 .
C20 C19 1.416(2) 4_565
C20 C21 1.423(3) .
C21 C16 1.421(2) 4_565
C22 C23 1.392(3) .
C22 C27 1.395(3) .
C23 C24 1.388(3) .
C23 H12 0.9500 .
C24 C25 1.383(3) .
C24 H13 0.9500 .
C25 C26 1.376(3) .
C25 H14 0.9500 .
C26 C27 1.386(3) .
C26 H15 0.9500 .
C27 H16 0.9500 .
